data_2017572
loop_
_publ_author_name
'Goreshnik, Evgeny'
'Vakulka, Andrii'
'\<Zemva, Boris'

_publ_section_title
;
 Strontium tetrafluoroborate. Erratum
;
_journal_coeditor_code LN3136
_journal_issue 3
_journal_name_full 'Acta Crystallographica Section C'
_journal_page_first e9
_journal_paper_doi 10.1107/S0108270109054286
_journal_volume 66
_journal_year 2010
_chemical_formula_iupac 'Sr (B F4)2'
_chemical_formula_moiety '2(B F4), Sr'
_chemical_formula_sum 'B2 F8 Sr'
_chemical_formula_weight 261.24
_chemical_name_systematic
;
Strontium bis(tetrafluoroborate)
;
_space_group_IT_number 61
_symmetry_cell_setting orthorhombic
_symmetry_space_group_name_Hall '-P 2ac 2ab'
_symmetry_space_group_name_H-M 'P b c a'
_audit_creation_method 'WinGX routine CIF_UPDATE'
_cell_angle_alpha 90
_cell_angle_beta 90
_cell_angle_gamma 90
_cell_formula_units_Z 8
_cell_length_a 9.602(5)
_cell_length_b 9.259(5)
_cell_length_c 13.890(6)
_cell_measurement_reflns_used 3850
_cell_measurement_temperature 296
_cell_measurement_theta_max 28.7453
_cell_measurement_theta_min 2.1208
_cell_volume 1234.9(11)
_computing_cell_refinement 'CrystalClear (Rigaku, 1999)'
_computing_data_collection 'CrystalClear (Rigaku, 1999)'
_computing_data_reduction 'CrystalClear (Rigaku, 1999)'
_computing_publication_material
;
WinGX (Version 1.70; Farrugia, 1999) and enCIFer (Version 1.2; Allen
<i>et al.</i>,  2004)
;
_computing_structure_refinement 'SHELXL97 (Sheldrick, 2008)'
_computing_structure_solution
;
SIR92 (Altomare <i>et al.</i>,  1993) and TEXSAN (Molecular Structure
Corporation, 1999)
;
_diffrn_ambient_temperature 296
_diffrn_measured_fraction_theta_full 0.999
_diffrn_measured_fraction_theta_max 0.919
_diffrn_measurement_device
;
Rigaku Mercury CCD (2\\times2 bin mode)
;
_diffrn_measurement_method dtprofit.ref
_diffrn_radiation_type MoK\a
_diffrn_radiation_wavelength 0.71069
_diffrn_reflns_av_R_equivalents 0.0545
_diffrn_reflns_limit_h_max 12
_diffrn_reflns_limit_h_min -12
_diffrn_reflns_limit_k_max 12
_diffrn_reflns_limit_k_min -12
_diffrn_reflns_limit_l_max 18
_diffrn_reflns_limit_l_min -13
_diffrn_reflns_number 9319
_diffrn_reflns_theta_full 25
_diffrn_reflns_theta_max 29.14
_diffrn_reflns_theta_min 2.93
_exptl_absorpt_coefficient_mu 8.826
_exptl_absorpt_correction_T_max 0.504
_exptl_absorpt_correction_T_min 0.427
_exptl_absorpt_correction_type multi-scan
_exptl_absorpt_process_details '(Blessing, 1995)'
_exptl_crystal_colour Colourless
_exptl_crystal_density_diffrn 2.81
_exptl_crystal_density_method 'not measured'
_exptl_crystal_description Chunk
_exptl_crystal_F_000 960
_exptl_crystal_size_max 0.1
_exptl_crystal_size_mid 0.1
_exptl_crystal_size_min 0.08
_refine_diff_density_max 1.49
_refine_diff_density_min -0.761
_refine_ls_extinction_coef 0.0060(6)
_refine_ls_extinction_expression Fc^*^=kFc[1+0.001xFc^2^\l^3^/sin(2\q)]^-1/4^
_refine_ls_extinction_method 'SHELXL97 (Sheldrick, 2008)'
_refine_ls_goodness_of_fit_ref 1.337
_refine_ls_matrix_type full
_refine_ls_number_parameters 101
_refine_ls_number_reflns 1534
_refine_ls_number_restraints 0
_refine_ls_restrained_S_all 1.337
_refine_ls_R_factor_gt 0.0593
_refine_ls_shift/su_max 0
_refine_ls_structure_factor_coef Fsqd
_refine_ls_weighting_details 'calc w=1/[\s^2^(Fo^2^)+(0.0304P)^2^+3.9371P] where P=(Fo^2^+2Fc^2^)/3'
_refine_ls_weighting_scheme calc
_refine_ls_wR_factor_ref 0.1106
_reflns_number_gt 1348
_reflns_number_total 1534
_reflns_threshold_expression I>2\s(I)
_cod_data_source_file ln3136.cif
_cod_data_source_block I
_cod_original_cell_volume 1235.0(10)
_cod_database_code 2017572
_cod_database_fobs_code 2017572

loop_
_symmetry_equiv_pos_as_xyz
'x, y, z'
'x+1/2, -y+1/2, -z'
'-x, y+1/2, -z+1/2'
'-x+1/2, -y, z+1/2'
'-x, -y, -z'
'-x-1/2, y-1/2, z'
'x, -y-1/2, z-1/2'
'x-1/2, y, -z-1/2'

loop_
_atom_site_type_symbol
_atom_site_label
_atom_site_fract_x
_atom_site_fract_y
_atom_site_fract_z
_atom_site_U_iso_or_equiv
_atom_site_adp_type
_atom_site_calc_flag
_atom_site_refinement_flags
_atom_site_occupancy
_atom_site_disorder_assembly
_atom_site_disorder_group
Sr Sr1 0.53509(5) 0.78270(6) 0.39754(4) 0.0214(2) Uani d . 1 . .
F F2 0.2628(4) 0.7814(5) 0.6796(3) 0.0431(10) Uani d . 1 . .
F F3 0.6301(4) 0.4245(4) 0.6141(2) 0.0374(9) Uani d . 1 . .
F F4 0.4129(5) 0.9714(4) 0.6689(3) 0.0486(11) Uani d . 1 . .
F F5 0.4293(4) 0.7833(5) 0.5643(3) 0.0434(10) Uani d . 1 . .
F F6 0.7968(4) 0.6007(5) 0.6175(3) 0.0496(11) Uani d . 1 . .
F F7 0.8134(4) 0.4170(5) 0.5121(3) 0.0519(11) Uani d . 1 . .
F F8 0.6463(4) 0.5843(4) 0.4918(3) 0.0445(10) Uani d . 1 . .
F F9 0.4886(4) 0.7529(4) 0.7219(3) 0.0399(9) Uani d . 1 . .
B B10 0.3972(7) 0.8234(8) 0.6588(5) 0.0272(15) Uani d . 1 . .
B B11 0.7214(7) 0.5074(7) 0.5589(5) 0.0256(14) Uani d . 1 . .

loop_
_atom_site_aniso_label
_atom_site_aniso_U_11
_atom_site_aniso_U_22
_atom_site_aniso_U_33
_atom_site_aniso_U_12
_atom_site_aniso_U_13
_atom_site_aniso_U_23
Sr1 0.0213(3) 0.0216(3) 0.0214(4) -0.0015(2) -0.0008(2) -0.0003(2)
F2 0.0295(19) 0.060(3) 0.040(2) -0.0102(18) -0.0007(17) 0.0045(19)
F3 0.043(2) 0.034(2) 0.035(2) -0.0143(17) 0.0036(16) 0.0031(16)
F4 0.069(3) 0.031(2) 0.046(2) -0.010(2) -0.002(2) 0.0059(18)
F5 0.043(2) 0.065(3) 0.022(2) 0.004(2) 0.0027(16) -0.0021(18)
F6 0.045(2) 0.056(3) 0.047(2) -0.025(2) -0.0024(19) -0.008(2)
F7 0.056(2) 0.051(3) 0.049(2) 0.022(2) 0.018(2) -0.001(2)
F8 0.038(2) 0.042(2) 0.054(2) 0.0036(18) -0.0078(18) 0.0224(19)
F9 0.043(2) 0.052(2) 0.025(2) 0.0079(18) -0.0078(16) 0.0040(17)
B10 0.024(3) 0.037(4) 0.022(4) -0.002(3) -0.002(3) 0.009(3)
B11 0.025(3) 0.027(3) 0.025(4) 0.002(3) 0.001(3) 0.001(3)

loop_
_atom_type_symbol
_atom_type_description
_atom_type_scat_dispersion_real
_atom_type_scat_dispersion_imag
_atom_type_scat_source
Sr Sr -1.5307 3.2498 'International Tables Vol C Tables 4.2.6.8 and 6.1.1.4'
F F 0.0171 0.0103 'International Tables Vol C Tables 4.2.6.8 and 6.1.1.4'
B B 0.0013 0.0007 'International Tables Vol C Tables 4.2.6.8 and 6.1.1.4'

loop_
_geom_angle_atom_site_label_1
_geom_angle_atom_site_label_2
_geom_angle_atom_site_label_3
_geom_angle_site_symmetry_1
_geom_angle_site_symmetry_3
_geom_angle
_geom_angle_publ_flag
F7 Sr1 F3 6_765 5_666 142.89(13) ?
F7 Sr1 F8 6_765 . 77.41(14) ?
F3 Sr1 F8 5_666 . 74.94(13) ?
F7 Sr1 F9 6_765 7_575 142.51(13) ?
F3 Sr1 F9 5_666 7_575 73.85(12) ?
F8 Sr1 F9 . 7_575 119.39(14) ?
F7 Sr1 F2 6_765 2_566 83.19(14) ?
F3 Sr1 F2 5_666 2_566 110.18(14) ?
F8 Sr1 F2 . 2_566 71.13(13) ?
F9 Sr1 F2 7_575 2_566 73.00(13) ?
F7 Sr1 F4 6_765 5_676 70.44(14) ?
F3 Sr1 F4 5_666 5_676 143.24(14) ?
F8 Sr1 F4 . 5_676 140.92(14) ?
F9 Sr1 F4 7_575 5_676 78.25(13) ?
F2 Sr1 F4 2_566 5_676 83.34(14) ?
F7 Sr1 F5 6_765 . 69.41(14) ?
F3 Sr1 F5 5_666 . 78.79(13) ?
F8 Sr1 F5 . . 72.12(13) ?
F9 Sr1 F5 7_575 . 145.25(13) ?
F2 Sr1 F5 2_566 . 137.93(13) ?
F4 Sr1 F5 5_676 . 114.53(14) ?
F7 Sr1 F6 6_765 2_466 111.52(15) ?
F3 Sr1 F6 5_666 2_466 75.44(15) ?
F8 Sr1 F6 . 2_466 137.88(14) ?
F9 Sr1 F6 7_575 2_466 79.36(13) ?
F2 Sr1 F6 2_566 2_466 148.44(13) ?
F4 Sr1 F6 5_676 2_466 76.29(16) ?
F5 Sr1 F6 . 2_466 73.28(13) ?
B10 F2 Sr1 . 2_466 142.6(4) ?
B11 F3 Sr1 . 5_666 141.9(4) ?
B10 F4 Sr1 . 5_676 151.9(4) ?
B10 F5 Sr1 . . 161.5(4) ?
B11 F6 Sr1 . 2_566 133.3(4) ?
B11 F7 Sr1 . 6_755 168.1(4) ?
B11 F8 Sr1 . . 163.7(4) ?
B10 F9 Sr1 . 7_576 141.6(4) ?
F2 B10 F4 . . 111.1(6) ?
F2 B10 F5 . . 109.2(5) ?
F4 B10 F5 . . 109.5(5) ?
F2 B10 F9 . . 108.9(5) ?
F4 B10 F9 . . 109.2(5) ?
F5 B10 F9 . . 109.0(5) ?
F8 B11 F7 . . 109.3(5) ?
F8 B11 F6 . . 110.3(5) ?
F7 B11 F6 . . 108.6(5) ?
F8 B11 F3 . . 109.2(5) ?
F7 B11 F3 . . 109.1(5) ?
F6 B11 F3 . . 110.3(5) ?

loop_
_geom_bond_atom_site_label_1
_geom_bond_atom_site_label_2
_geom_bond_site_symmetry_2
_geom_bond_distance
_geom_bond_publ_flag
Sr1 F7 6_765 2.490(4) ?
Sr1 F3 5_666 2.495(4) ?
Sr1 F8 . 2.496(4) ?
Sr1 F9 7_575 2.502(4) ?
Sr1 F2 2_566 2.506(4) ?
Sr1 F4 5_676 2.507(4) ?
Sr1 F5 . 2.529(4) ?
Sr1 F6 2_466 2.538(4) ?
F2 B10 . 1.378(7) ?
F3 B11 . 1.395(7) ?
F4 B10 . 1.386(8) ?
F5 B10 . 1.398(8) ?
F6 B11 . 1.390(8) ?
F7 B11 . 1.379(7) ?
F8 B11 . 1.376(7) ?
F9 B10 . 1.402(7) ?
